data_4064725
loop_
_publ_author_name
'Crosby, Sarah H.'
'Clarkson, Guy J.'
'Rourke, Jonathan P.'

_publ_section_title
;
 Reactions of a Platinum(II) Agostic Complex: Decyclometalation,
 Dicyclometalation, and Solvent-Switchable Formation of a Rollover Complex
;
_journal_issue 13
_journal_name_full Organometallics
_journal_page_first 3603
_journal_paper_doi 10.1021/om200293e
_journal_volume 30
_journal_year 2011
_chemical_formula_sum 'C35 H32 Cl7 F N P Pt'
_chemical_formula_weight 959.83
_chemical_name_systematic
; 
 ? 
;
_space_group_IT_number 14
_symmetry_cell_setting monoclinic
_symmetry_space_group_name_Hall '-P 2ybc'
_symmetry_space_group_name_H-M 'P 1 21/c 1'
_atom_sites_solution_hydrogens geom
_atom_sites_solution_primary direct
_atom_sites_solution_secondary difmap
_audit_creation_method SHELXL-97
_cell_angle_alpha 90.00
_cell_angle_beta 116.349(2)
_cell_angle_gamma 90.00
_cell_formula_units_Z 4
_cell_length_a 16.0210(3)
_cell_length_b 16.4039(2)
_cell_length_c 15.4546(3)
_cell_measurement_reflns_used 11844
_cell_measurement_temperature 100(2)
_cell_measurement_theta_max 29.32
_cell_measurement_theta_min 3.09
_cell_volume 3639.61(12)
_computing_cell_refinement 'CrysAlis RED, Oxford Diffraction Ltd'
_computing_data_collection 'CrysAlis CCD, Oxford Diffraction Ltd'
_computing_data_reduction 'CrysAlis RED, Oxford Diffraction Ltd'
_computing_molecular_graphics 'SHELXTL (Sheldrick, 1997)'
_computing_publication_material 'SHELXTL (Sheldrick, 1997)'
_computing_structure_refinement 'SHELXL-97 (Sheldrick, 1997)'
_computing_structure_solution 'SHELXS-97 (Sheldrick, 1990)'
_diffrn_ambient_temperature 100(2)
_diffrn_detector_area_resol_mean 10.2833
_diffrn_measured_fraction_theta_full 0.989
_diffrn_measured_fraction_theta_max 0.859
_diffrn_measurement_device_type 'Oxford Diffraction Gemini R'
_diffrn_measurement_method '\f & \w scans'
_diffrn_radiation_monochromator graphite
_diffrn_radiation_source 'Enhance (Mo) X-ray Source'
_diffrn_radiation_type MoK\a
_diffrn_radiation_wavelength 0.71073
_diffrn_reflns_av_R_equivalents 0.0281
_diffrn_reflns_av_sigmaI/netI 0.0437
_diffrn_reflns_limit_h_max 22
_diffrn_reflns_limit_h_min -21
_diffrn_reflns_limit_k_max 22
_diffrn_reflns_limit_k_min -16
_diffrn_reflns_limit_l_max 15
_diffrn_reflns_limit_l_min -21
_diffrn_reflns_number 18996
_diffrn_reflns_theta_full 27.00
_diffrn_reflns_theta_max 29.39
_diffrn_reflns_theta_min 3.10
_diffrn_standards_decay_% nil
_exptl_absorpt_coefficient_mu 4.445
_exptl_absorpt_correction_T_max 1.00
_exptl_absorpt_correction_T_min 0.85
_exptl_absorpt_correction_type multi-scan
_exptl_absorpt_process_details 'ABSPACK(CrysAlis, Oxford Diffraction)'
_exptl_crystal_colour colourless
_exptl_crystal_density_diffrn 1.752
_exptl_crystal_density_method 'not measured'
_exptl_crystal_description block
_exptl_crystal_F_000 1880
_exptl_crystal_size_max 0.20
_exptl_crystal_size_mid 0.10
_exptl_crystal_size_min 0.10
_refine_diff_density_max 0.660
_refine_diff_density_min -0.912
_refine_diff_density_rms 0.092
_refine_ls_extinction_method none
_refine_ls_goodness_of_fit_ref 0.919
_refine_ls_hydrogen_treatment mixed
_refine_ls_matrix_type full
_refine_ls_number_parameters 423
_refine_ls_number_reflns 8628
_refine_ls_number_restraints 2
_refine_ls_restrained_S_all 0.919
_refine_ls_R_factor_all 0.0294
_refine_ls_R_factor_gt 0.0213
_refine_ls_shift/su_max 0.004
_refine_ls_shift/su_mean 0.000
_refine_ls_structure_factor_coef Fsqd
_refine_ls_weighting_details 'calc w=1/[\s^2^(Fo^2^)+(0.0126P)^2^+0.0000P] where P=(Fo^2^+2Fc^2^)/3'
_refine_ls_weighting_scheme calc
_refine_ls_wR_factor_gt 0.0365
_refine_ls_wR_factor_ref 0.0372
_reflns_number_gt 7067
_reflns_number_total 8628
_reflns_threshold_expression >2sigma(I)
_cod_data_source_file om200293e_si_003.cif
_cod_data_source_block 2b
_cod_original_cell_volume 3639.61(11)
_cod_original_sg_symbol_H-M P2(1)/c
_cod_database_code 4064725

loop_
_symmetry_equiv_pos_as_xyz
'x, y, z'
'-x, y+1/2, -z+1/2'
'-x, -y, -z'
'x, -y-1/2, z-1/2'

loop_
_atom_site_label
_atom_site_type_symbol
_atom_site_fract_x
_atom_site_fract_y
_atom_site_fract_z
_atom_site_U_iso_or_equiv
_atom_site_adp_type
_atom_site_occupancy
_atom_site_symmetry_multiplicity
_atom_site_calc_flag
_atom_site_refinement_flags
Pt1 Pt 0.316495(6) 0.525075(5) 0.584186(6) 0.01094(3) Uani 1 1 d .
Cl1 Cl 0.40820(4) 0.45242(3) 0.73405(4) 0.01609(12) Uani 1 1 d .
N1 N 0.37748(14) 0.64124(11) 0.63202(12) 0.0131(4) Uani 1 1 d .
C2 C 0.31269(17) 0.70156(14) 0.59871(15) 0.0141(5) Uani 1 1 d .
C3 C 0.33494(18) 0.78014(14) 0.63514(16) 0.0189(5) Uani 1 1 d .
H3A H 0.2888 0.8217 0.6130 0.023 Uiso 1 1 calc R
C4 C 0.42372(18) 0.79777(15) 0.70325(17) 0.0219(6) Uani 1 1 d .
H4A H 0.4390 0.8507 0.7307 0.026 Uiso 1 1 calc R
C5 C 0.49047(18) 0.73724(15) 0.73122(16) 0.0196(6) Uani 1 1 d .
H5A H 0.5530 0.7492 0.7757 0.024 Uiso 1 1 calc R
C6 C 0.46651(17) 0.65930(14) 0.69454(15) 0.0153(5) Uani 1 1 d .
C7 C 0.53964(16) 0.59644(14) 0.71689(15) 0.0161(5) Uani 1 1 d .
C8 C 0.54291(17) 0.54914(14) 0.64369(16) 0.0177(5) Uani 1 1 d .
H8A H 0.4960 0.5557 0.5793 0.021 Uiso 1 1 calc R
C9 C 0.61287(17) 0.49289(15) 0.66274(17) 0.0205(5) Uani 1 1 d .
H9A H 0.6152 0.4612 0.6124 0.025 Uiso 1 1 calc R
F10 F 0.74820(10) 0.42771(9) 0.77634(11) 0.0339(4) Uani 1 1 d .
C10 C 0.67901(17) 0.48393(15) 0.75650(19) 0.0243(6) Uani 1 1 d .
C11 C 0.67990(18) 0.52930(16) 0.83121(17) 0.0253(6) Uani 1 1 d .
H11A H 0.7273 0.5219 0.8952 0.030 Uiso 1 1 calc R
C12 C 0.60967(17) 0.58656(15) 0.81115(16) 0.0219(6) Uani 1 1 d .
H12A H 0.6093 0.6191 0.8618 0.026 Uiso 1 1 calc R
C13 C 0.21799(17) 0.67666(14) 0.52177(15) 0.0147(5) Uani 1 1 d .
C14 C 0.15348(17) 0.65968(15) 0.56981(17) 0.0203(6) Uani 1 1 d .
H14A H 0.1447 0.7100 0.5991 0.031 Uiso 1 1 calc R
H14B H 0.1817 0.6180 0.6199 0.031 Uiso 1 1 calc R
H14C H 0.0930 0.6403 0.5210 0.031 Uiso 1 1 calc R
C15 C 0.17444(18) 0.74395(14) 0.44578(16) 0.0219(6) Uani 1 1 d .
H15A H 0.1667 0.7935 0.4770 0.033 Uiso 1 1 calc R
H15B H 0.1135 0.7258 0.3966 0.033 Uiso 1 1 calc R
H15C H 0.2153 0.7555 0.4153 0.033 Uiso 1 1 calc R
C16 C 0.23145(17) 0.59831(14) 0.47426(16) 0.0137(5) Uani 1 1 d D
H16A H 0.2593(15) 0.6128(13) 0.4331(14) 0.021 Uiso 1 1 d D
H16B H 0.1722(9) 0.5759(14) 0.4377(14) 0.021 Uiso 1 1 d D
P17 P 0.24610(4) 0.40902(4) 0.52086(4) 0.01232(13) Uani 1 1 d .
C18 C 0.14412(16) 0.41485(13) 0.40326(15) 0.0120(5) Uani 1 1 d .
C19 C 0.05463(17) 0.39369(14) 0.38807(16) 0.0172(5) Uani 1 1 d .
H19A H 0.0443 0.3747 0.4406 0.021 Uiso 1 1 calc R
C20 C -0.02005(18) 0.39999(15) 0.29669(16) 0.0218(6) Uani 1 1 d .
H20A H -0.0809 0.3855 0.2871 0.026 Uiso 1 1 calc R
C21 C -0.00558(17) 0.42748(14) 0.21957(16) 0.0188(5) Uani 1 1 d .
H21A H -0.0563 0.4314 0.1570 0.023 Uiso 1 1 calc R
C22 C 0.08306(18) 0.44915(14) 0.23426(16) 0.0168(5) Uani 1 1 d .
H22A H 0.0930 0.4687 0.1817 0.020 Uiso 1 1 calc R
C23 C 0.15740(17) 0.44267(14) 0.32480(15) 0.0160(5) Uani 1 1 d .
H23A H 0.2181 0.4573 0.3338 0.019 Uiso 1 1 calc R
C24 C 0.32045(17) 0.33757(13) 0.49636(15) 0.0144(5) Uani 1 1 d .
C25 C 0.41636(17) 0.34659(14) 0.54201(16) 0.0178(5) Uani 1 1 d .
H25A H 0.4435 0.3892 0.5876 0.021 Uiso 1 1 calc R
C26 C 0.47332(19) 0.29392(15) 0.52170(17) 0.0231(6) Uani 1 1 d .
H26A H 0.5391 0.3002 0.5539 0.028 Uiso 1 1 calc R
C27 C 0.4343(2) 0.23265(16) 0.45477(18) 0.0282(7) Uani 1 1 d .
H27A H 0.4733 0.1969 0.4408 0.034 Uiso 1 1 calc R
C28 C 0.3388(2) 0.22271(16) 0.40776(18) 0.0292(7) Uani 1 1 d .
H28A H 0.3123 0.1805 0.3615 0.035 Uiso 1 1 calc R
C29 C 0.28178(19) 0.27486(15) 0.42853(16) 0.0229(6) Uani 1 1 d .
H29A H 0.2161 0.2680 0.3965 0.028 Uiso 1 1 calc R
C30 C 0.20070(16) 0.35434(14) 0.59342(15) 0.0131(5) Uani 1 1 d .
C31 C 0.14762(17) 0.39785(15) 0.62886(16) 0.0190(5) Uani 1 1 d .
H31A H 0.1422 0.4553 0.6210 0.023 Uiso 1 1 calc R
C32 C 0.10269(18) 0.35795(15) 0.67555(16) 0.0218(6) Uani 1 1 d .
H32A H 0.0653 0.3879 0.6979 0.026 Uiso 1 1 calc R
C33 C 0.11233(18) 0.27469(15) 0.68951(16) 0.0214(6) Uani 1 1 d .
H33A H 0.0810 0.2472 0.7207 0.026 Uiso 1 1 calc R
C34 C 0.16770(18) 0.23142(15) 0.65799(16) 0.0226(6) Uani 1 1 d .
H34A H 0.1759 0.1744 0.6695 0.027 Uiso 1 1 calc R
C35 C 0.21135(17) 0.27087(14) 0.60962(15) 0.0179(5) Uani 1 1 d .
H35A H 0.2487 0.2406 0.5875 0.022 Uiso 1 1 calc R
C40 C -0.01456(18) 0.66212(16) 0.08081(16) 0.0242(6) Uani 1 1 d .
H40A H -0.0328 0.7162 0.0477 0.029 Uiso 1 1 calc R
Cl41 Cl 0.06295(5) 0.67846(4) 0.20262(4) 0.02878(15) Uani 1 1 d .
Cl42 Cl -0.11575(5) 0.61213(4) 0.07119(5) 0.03486(17) Uani 1 1 d .
Cl43 Cl 0.03966(5) 0.60438(4) 0.02407(4) 0.03589(17) Uani 1 1 d .
C50 C 0.35289(18) 0.55059(15) 0.89447(16) 0.0209(6) Uani 1 1 d .
H50A H 0.3882 0.5156 0.8690 0.025 Uiso 1 1 calc R
Cl51 Cl 0.34349(6) 0.64949(4) 0.84639(5) 0.03512(18) Uani 1 1 d .
Cl52 Cl 0.24146(5) 0.50863(4) 0.85787(5) 0.03939(18) Uani 1 1 d .
Cl53 Cl 0.41336(5) 0.55213(4) 1.02170(4) 0.02937(16) Uani 1 1 d .

loop_
_atom_site_aniso_label
_atom_site_aniso_U_11
_atom_site_aniso_U_22
_atom_site_aniso_U_33
_atom_site_aniso_U_23
_atom_site_aniso_U_13
_atom_site_aniso_U_12
Pt1 0.01121(5) 0.01086(4) 0.01109(4) -0.00032(4) 0.00524(3) -0.00028(4)
Cl1 0.0163(3) 0.0169(3) 0.0138(2) 0.0024(2) 0.0055(2) 0.0010(2)
N1 0.0157(11) 0.0127(10) 0.0125(9) -0.0020(8) 0.0077(9) -0.0031(8)
C2 0.0167(13) 0.0149(11) 0.0132(11) 0.0007(10) 0.0090(11) -0.0008(10)
C3 0.0240(15) 0.0134(12) 0.0202(12) -0.0014(11) 0.0106(12) 0.0013(11)
C4 0.0275(16) 0.0172(13) 0.0228(13) -0.0069(11) 0.0126(12) -0.0057(12)
C5 0.0182(15) 0.0215(13) 0.0178(12) -0.0046(11) 0.0068(11) -0.0077(11)
C6 0.0151(13) 0.0194(12) 0.0127(11) 0.0012(10) 0.0075(10) -0.0042(11)
C7 0.0128(13) 0.0194(13) 0.0166(11) 0.0041(11) 0.0070(10) -0.0047(10)
C8 0.0126(13) 0.0210(13) 0.0173(11) 0.0049(11) 0.0048(10) -0.0023(10)
C9 0.0161(13) 0.0225(13) 0.0261(13) 0.0034(11) 0.0122(11) 0.0006(11)
F10 0.0211(9) 0.0362(9) 0.0477(9) 0.0217(8) 0.0182(8) 0.0127(7)
C10 0.0143(14) 0.0230(14) 0.0387(15) 0.0154(13) 0.0147(12) 0.0017(11)
C11 0.0158(14) 0.0333(15) 0.0215(12) 0.0118(13) 0.0035(11) -0.0057(13)
C12 0.0190(14) 0.0262(14) 0.0201(12) -0.0006(11) 0.0083(11) -0.0076(12)
C13 0.0166(14) 0.0142(12) 0.0140(11) 0.0016(10) 0.0075(10) 0.0044(10)
C14 0.0170(14) 0.0244(14) 0.0221(12) -0.0025(11) 0.0108(11) 0.0000(11)
C15 0.0235(16) 0.0171(13) 0.0200(12) -0.0003(11) 0.0051(12) 0.0045(11)
C16 0.0139(13) 0.0110(11) 0.0154(11) 0.0006(10) 0.0057(10) -0.0009(10)
P17 0.0131(3) 0.0121(3) 0.0127(3) -0.0005(3) 0.0066(3) -0.0012(3)
C18 0.0139(12) 0.0075(11) 0.0142(11) -0.0040(9) 0.0060(10) -0.0007(9)
C19 0.0189(14) 0.0181(13) 0.0163(11) 0.0008(10) 0.0093(11) -0.0003(11)
C20 0.0160(14) 0.0282(14) 0.0218(12) 0.0013(12) 0.0089(11) -0.0015(11)
C21 0.0162(14) 0.0201(13) 0.0146(11) 0.0005(11) 0.0020(10) 0.0023(11)
C22 0.0248(15) 0.0135(12) 0.0124(11) 0.0001(10) 0.0086(11) 0.0008(10)
C23 0.0165(14) 0.0149(12) 0.0183(12) -0.0037(10) 0.0093(11) -0.0042(10)
C24 0.0189(14) 0.0122(11) 0.0142(11) 0.0033(10) 0.0094(11) 0.0027(10)
C25 0.0219(15) 0.0156(12) 0.0178(12) 0.0042(11) 0.0105(11) 0.0033(11)
C26 0.0217(15) 0.0248(14) 0.0253(13) 0.0054(12) 0.0128(12) 0.0085(12)
C27 0.0387(19) 0.0261(15) 0.0273(14) 0.0090(13) 0.0215(14) 0.0184(13)
C28 0.043(2) 0.0209(14) 0.0236(13) -0.0048(12) 0.0149(14) 0.0072(13)
C29 0.0260(16) 0.0195(13) 0.0215(13) -0.0007(11) 0.0090(12) 0.0036(12)
C30 0.0126(13) 0.0156(12) 0.0099(10) 0.0008(10) 0.0038(10) -0.0033(10)
C31 0.0227(15) 0.0171(12) 0.0199(12) 0.0013(11) 0.0120(11) 0.0017(11)
C32 0.0238(15) 0.0273(14) 0.0189(12) -0.0021(12) 0.0136(12) -0.0031(12)
C33 0.0223(15) 0.0285(14) 0.0133(11) 0.0024(11) 0.0078(11) -0.0084(12)
C34 0.0284(17) 0.0173(13) 0.0190(12) 0.0022(11) 0.0076(12) -0.0051(12)
C35 0.0215(14) 0.0193(13) 0.0139(11) 0.0008(11) 0.0086(11) 0.0017(11)
C40 0.0266(16) 0.0248(14) 0.0198(12) 0.0023(12) 0.0089(12) -0.0039(12)
Cl41 0.0343(4) 0.0300(4) 0.0210(3) -0.0044(3) 0.0114(3) -0.0044(3)
Cl42 0.0242(4) 0.0386(4) 0.0373(4) 0.0117(3) 0.0096(3) -0.0039(3)
Cl43 0.0467(5) 0.0415(4) 0.0267(3) -0.0078(3) 0.0228(3) -0.0079(4)
C50 0.0207(15) 0.0232(13) 0.0198(12) -0.0038(11) 0.0098(11) -0.0055(11)
Cl51 0.0536(5) 0.0271(4) 0.0286(3) 0.0005(3) 0.0218(4) -0.0103(3)
Cl52 0.0224(4) 0.0404(4) 0.0487(4) 0.0026(4) 0.0098(3) -0.0110(3)
Cl53 0.0347(4) 0.0354(4) 0.0199(3) -0.0029(3) 0.0138(3) -0.0071(3)

loop_
_atom_type_symbol
_atom_type_description
_atom_type_scat_dispersion_real
_atom_type_scat_dispersion_imag
_atom_type_scat_source
C C 0.0033 0.0016 'International Tables Vol C Tables 4.2.6.8 and 6.1.1.4'
H H 0.0000 0.0000 'International Tables Vol C Tables 4.2.6.8 and 6.1.1.4'
N N 0.0061 0.0033 'International Tables Vol C Tables 4.2.6.8 and 6.1.1.4'
F F 0.0171 0.0103 'International Tables Vol C Tables 4.2.6.8 and 6.1.1.4'
P P 0.1023 0.0942 'International Tables Vol C Tables 4.2.6.8 and 6.1.1.4'
Cl Cl 0.1484 0.1585 'International Tables Vol C Tables 4.2.6.8 and 6.1.1.4'
Pt Pt -1.7033 8.3905 'International Tables Vol C Tables 4.2.6.8 and 6.1.1.4'

loop_
_geom_angle_atom_site_label_1
_geom_angle_atom_site_label_2
_geom_angle_atom_site_label_3
_geom_angle
C16 Pt1 N1 78.13(8)
C16 Pt1 P17 96.78(7)
N1 Pt1 P17 174.69(5)
C16 Pt1 Cl1 169.27(6)
N1 Pt1 Cl1 96.79(5)
P17 Pt1 Cl1 88.48(2)
C6 N1 C2 119.79(19)
C6 N1 Pt1 128.48(16)
C2 N1 Pt1 111.47(15)
N1 C2 C3 120.4(2)
N1 C2 C13 115.65(19)
C3 C2 C13 123.9(2)
C4 C3 C2 119.9(2)
C4 C3 H3A 120.0
C2 C3 H3A 120.0
C3 C4 C5 118.9(2)
C3 C4 H4A 120.5
C5 C4 H4A 120.5
C4 C5 C6 120.1(2)
C4 C5 H5A 120.0
C6 C5 H5A 120.0
N1 C6 C5 120.5(2)
N1 C6 C7 119.2(2)
C5 C6 C7 120.1(2)
C8 C7 C12 118.7(2)
C8 C7 C6 120.6(2)
C12 C7 C6 120.6(2)
C9 C8 C7 121.3(2)
C9 C8 H8A 119.3
C7 C8 H8A 119.3
C10 C9 C8 118.1(2)
C10 C9 H9A 121.0
C8 C9 H9A 121.0
F10 C10 C11 118.3(2)
F10 C10 C9 118.6(2)
C11 C10 C9 123.2(2)
C10 C11 C12 118.3(2)
C10 C11 H11A 120.8
C12 C11 H11A 120.8
C11 C12 C7 120.4(2)
C11 C12 H12A 119.8
C7 C12 H12A 119.8
C2 C13 C15 111.37(19)
C2 C13 C16 107.24(19)
C15 C13 C16 110.31(17)
C2 C13 C14 108.87(17)
C15 C13 C14 108.91(19)
C16 C13 C14 110.12(19)
C13 C14 H14A 109.5
C13 C14 H14B 109.5
H14A C14 H14B 109.5
C13 C14 H14C 109.5
H14A C14 H14C 109.5
H14B C14 H14C 109.5
C13 C15 H15A 109.5
C13 C15 H15B 109.5
H15A C15 H15B 109.5
C13 C15 H15C 109.5
H15A C15 H15C 109.5
H15B C15 H15C 109.5
C13 C16 Pt1 106.15(14)
C13 C16 H16A 108.4(14)
Pt1 C16 H16A 111.4(14)
C13 C16 H16B 107.2(15)
Pt1 C16 H16B 113.3(15)
H16A C16 H16B 110.1(19)
C30 P17 C24 106.69(10)
C30 P17 C18 102.29(10)
C24 P17 C18 101.81(10)
C30 P17 Pt1 114.64(7)
C24 P17 Pt1 113.17(8)
C18 P17 Pt1 116.78(7)
C19 C18 C23 118.5(2)
C19 C18 P17 123.66(16)
C23 C18 P17 117.81(18)
C18 C19 C20 120.7(2)
C18 C19 H19A 119.6
C20 C19 H19A 119.6
C21 C20 C19 120.0(2)
C21 C20 H20A 120.0
C19 C20 H20A 120.0
C22 C21 C20 119.6(2)
C22 C21 H21A 120.2
C20 C21 H21A 120.2
C21 C22 C23 120.5(2)
C21 C22 H22A 119.7
C23 C22 H22A 119.7
C22 C23 C18 120.6(2)
C22 C23 H23A 119.7
C18 C23 H23A 119.7
C25 C24 C29 118.8(2)
C25 C24 P17 120.26(17)
C29 C24 P17 120.90(19)
C24 C25 C26 120.6(2)
C24 C25 H25A 119.7
C26 C25 H25A 119.7
C27 C26 C25 119.9(2)
C27 C26 H26A 120.1
C25 C26 H26A 120.1
C26 C27 C28 120.6(2)
C26 C27 H27A 119.7
C28 C27 H27A 119.7
C27 C28 C29 119.6(2)
C27 C28 H28A 120.2
C29 C28 H28A 120.2
C28 C29 C24 120.5(3)
C28 C29 H29A 119.8
C24 C29 H29A 119.8
C35 C30 C31 118.8(2)
C35 C30 P17 123.10(17)
C31 C30 P17 118.01(17)
C32 C31 C30 120.6(2)
C32 C31 H31A 119.7
C30 C31 H31A 119.7
C33 C32 C31 120.0(2)
C33 C32 H32A 120.0
C31 C32 H32A 120.0
C32 C33 C34 119.8(2)
C32 C33 H33A 120.1
C34 C33 H33A 120.1
C33 C34 C35 120.3(2)
C33 C34 H34A 119.8
C35 C34 H34A 119.8
C30 C35 C34 120.4(2)
C30 C35 H35A 119.8
C34 C35 H35A 119.8
Cl41 C40 Cl43 110.23(15)
Cl41 C40 Cl42 110.34(13)
Cl43 C40 Cl42 110.27(14)
Cl41 C40 H40A 108.6
Cl43 C40 H40A 108.6
Cl42 C40 H40A 108.6
Cl52 C50 Cl51 109.90(14)
Cl52 C50 Cl53 109.96(13)
Cl51 C50 Cl53 111.00(13)
Cl52 C50 H50A 108.6
Cl51 C50 H50A 108.6
Cl53 C50 H50A 108.6

loop_
_geom_bond_atom_site_label_1
_geom_bond_atom_site_label_2
_geom_bond_distance
Pt1 C16 2.033(2)
Pt1 N1 2.1193(18)
Pt1 P17 2.2078(6)
Pt1 Cl1 2.4337(5)
N1 C6 1.354(3)
N1 C2 1.359(3)
C2 C3 1.388(3)
C2 C13 1.510(3)
C3 C4 1.373(3)
C3 H3A 0.9500
C4 C5 1.380(3)
C4 H4A 0.9500
C5 C6 1.382(3)
C5 H5A 0.9500
C6 C7 1.482(3)
C7 C8 1.392(3)
C7 C12 1.399(3)
C8 C9 1.379(3)
C8 H8A 0.9500
C9 C10 1.371(4)
C9 H9A 0.9500
F10 C10 1.368(3)
C10 C11 1.368(4)
C11 C12 1.391(4)
C11 H11A 0.9500
C12 H12A 0.9500
C13 C15 1.535(3)
C13 C16 1.542(3)
C13 C14 1.542(3)
C14 H14A 0.9800
C14 H14B 0.9800
C14 H14C 0.9800
C15 H15A 0.9800
C15 H15B 0.9800
C15 H15C 0.9800
C16 H16A 0.956(9)
C16 H16B 0.938(10)
P17 C30 1.821(2)
P17 C24 1.827(2)
P17 C18 1.829(2)
C18 C19 1.390(3)
C18 C23 1.397(3)
C19 C20 1.392(3)
C19 H19A 0.9500
C20 C21 1.387(3)
C20 H20A 0.9500
C21 C22 1.381(3)
C21 H21A 0.9500
C22 C23 1.381(3)
C22 H22A 0.9500
C23 H23A 0.9500
C24 C25 1.385(3)
C24 C29 1.402(3)
C25 C26 1.390(3)
C25 H25A 0.9500
C26 C27 1.377(4)
C26 H26A 0.9500
C27 C28 1.381(4)
C27 H27A 0.9500
C28 C29 1.389(3)
C28 H28A 0.9500
C29 H29A 0.9500
C30 C35 1.389(3)
C30 C31 1.395(3)
C31 C32 1.389(3)
C31 H31A 0.9500
C32 C33 1.381(3)
C32 H32A 0.9500
C33 C34 1.383(3)
C33 H33A 0.9500
C34 C35 1.389(3)
C34 H34A 0.9500
C35 H35A 0.9500
C40 Cl41 1.756(2)
C40 Cl43 1.760(3)
C40 Cl42 1.763(3)
C40 H40A 1.0000
C50 Cl52 1.756(3)
C50 Cl51 1.763(2)
C50 Cl53 1.765(2)
C50 H50A 1.0000

loop_
_geom_hbond_atom_site_label_D
_geom_hbond_atom_site_label_H
_geom_hbond_atom_site_label_A
_geom_hbond_distance_DH
_geom_hbond_distance_HA
_geom_hbond_distance_DA
_geom_hbond_angle_DHA
C50 H50A Cl1 1.00 2.47 3.387(2) 151.5
